data_4105617
loop_
_publ_author_name
'Kazuhiro Uehara'
'Noritaka Mizuno'

_publ_contact_author_address
;
Department of Applied Chemistry, School of Engineering,
The University of Tokyo
7-3-1 Hongo, Bunkyo-ku, Tokyo 113-8656, Japan
;
_publ_contact_author_email tmizuno@mail.ecc.u-tokyo.ac.jp
_publ_contact_author_fax +81-3-5841-7220
_publ_contact_author_name 'Noritaka Mizuno'
_publ_contact_author_phone +81-3-5841-7272
_publ_section_title
;
 Heterolytic Dissociation of Water Demonstrated by Crystal-to-Crystal Core
 Interconversion from (\m-Oxo)divanadium to Bis(\m-hydroxo)divanadium
 Substituted Polyoxometalates
;
_journal_name_full 'Journal of the American Chemical Society'
_journal_page_first 1622
_journal_page_last 1625
_journal_paper_doi 10.1021/ja108245g
_journal_volume 133
_journal_year 2011
_chemical_absolute_configuration unk
_chemical_formula_moiety 'C68 Cl4 O40 Si1 V2 W10'
_chemical_formula_sum 'C68 Cl4 N4 O40 Si V2 W10'
_chemical_formula_weight 3622.99
_space_group_IT_number 114
_symmetry_cell_setting tetragonal
_symmetry_space_group_name_Hall 'P -4 2n'
_symmetry_space_group_name_H-M 'P -4 21 c'
_audit_creation_date 2010-03-25T10:52:45-00:00
_audit_creation_method 'WinGX routine CIF_UPDATE'
_cell_angle_alpha 90
_cell_angle_beta 90
_cell_angle_gamma 90
_cell_formula_units_Z 8
_cell_length_a 35.6802(4)
_cell_length_b 35.6802(4)
_cell_length_c 16.9427(2)
_cell_measurement_reflns_used 0
_cell_measurement_temperature 153(2)
_cell_measurement_theta_max 0
_cell_measurement_theta_min 0
_cell_volume 21569.4(4)
_computing_molecular_graphics 'Ortep-3 for Windows (Farrugia, 1997)'
_computing_publication_material 'WinGX publication routines (Farrugia, 1999)'
_computing_structure_refinement 'SHELXL-97 (Sheldrick, 1997)'
_computing_structure_solution 'SHELXS-86 (Sheldrick, 1986)'
_diffrn_ambient_temperature 153
_diffrn_measured_fraction_theta_full 0.996
_diffrn_measured_fraction_theta_max 0.996
_diffrn_radiation_probe x-ray
_diffrn_radiation_type MoK\a
_diffrn_radiation_wavelength 0.71069
_diffrn_reflns_av_R_equivalents 0.0431
_diffrn_reflns_limit_h_max 49
_diffrn_reflns_limit_h_min 0
_diffrn_reflns_limit_k_max 34
_diffrn_reflns_limit_k_min -34
_diffrn_reflns_limit_l_max 23
_diffrn_reflns_limit_l_min 0
_diffrn_reflns_number 30558
_diffrn_reflns_theta_full 29.52
_diffrn_reflns_theta_max 29.52
_diffrn_reflns_theta_min 1.14
_exptl_absorpt_coefficient_mu 10.963
_exptl_absorpt_correction_type none
_exptl_crystal_colour yellow
_exptl_crystal_density_diffrn 2.231
_exptl_crystal_description prism
_exptl_crystal_F_000 12992
_exptl_crystal_size_max 0.2
_exptl_crystal_size_mid 0.15
_exptl_crystal_size_min 0.15
_refine_diff_density_max 2.243
_refine_diff_density_min -3.588
_refine_ls_abs_structure_details 'Flack H D (1983), Acta Cryst. A39, 876-881'
_refine_ls_abs_structure_Flack 0.388(13)
_refine_ls_extinction_method none
_refine_ls_goodness_of_fit_ref 1.095
_refine_ls_hydrogen_treatment noref
_refine_ls_matrix_type full
_refine_ls_number_parameters 405
_refine_ls_number_reflns 29645
_refine_ls_number_restraints 12
_refine_ls_restrained_S_all 1.095
_refine_ls_R_factor_gt 0.0609
_refine_ls_shift/su_max 0.002
_refine_ls_structure_factor_coef Fsqd
_refine_ls_weighting_details 'calc w=1/[\s^2^(Fo^2^)+(0.0887P)^2^+253.6113P] where P=(Fo^2^+2Fc^2^)/3'
_refine_ls_weighting_scheme calc
_refine_ls_wR_factor_ref 0.1683
_reflns_number_gt 24707
_reflns_number_total 29645
_reflns_threshold_expression >2sigma(I)
_cod_data_source_file ja108245g_si_002_3.cif
_cod_data_source_block compound_2
_cod_database_code 4105617

loop_
_symmetry_equiv_pos_as_xyz
'x, y, z'
'y, -x, -z'
'-x, -y, z'
'-y, x, -z'
'-x+1/2, y+1/2, -z+1/2'
'-y+1/2, -x+1/2, z+1/2'
'x+1/2, -y+1/2, -z+1/2'
'y+1/2, x+1/2, z+1/2'

loop_
_atom_site_label
_atom_site_type_symbol
_atom_site_fract_x
_atom_site_fract_y
_atom_site_fract_z
_atom_site_U_iso_or_equiv
_atom_site_adp_type
_atom_site_occupancy
_atom_site_calc_flag
_atom_site_refinement_flags
W110 W 0.498677(17) 0.211942(16) 0.52034(3) 0.03173(11) Uani 1 d .
W104 W 0.581905(15) 0.256652(15) 0.60398(3) 0.02855(11) Uani 1 d .
W109 W 0.421242(16) 0.248185(17) 0.60134(4) 0.03403(13) Uani 1 d .
W107 W 0.493477(16) 0.303010(16) 0.55833(3) 0.03182(12) Uani 1 d .
W105 W 0.587824(15) 0.196053(16) 0.75071(4) 0.03174(12) Uani 1 d .
W112 W 0.428448(16) 0.180665(18) 0.76998(4) 0.03585(13) Uani 1 d .
W106 W 0.453650(17) 0.260428(18) 0.89343(4) 0.03588(13) Uani 1 d .
W111 W 0.505264(18) 0.143289(16) 0.68792(4) 0.03521(13) Uani 1 d .
W108 W 0.506951(16) 0.173575(17) 0.87314(3) 0.03307(12) Uani 1 d .
W103 W 0.445759(17) 0.320323(17) 0.74494(4) 0.03601(13) Uani 1 d .
V101 V 0.51942(9) 0.32281(9) 0.86130(19) 0.0465(7) Uani 1 d .
V102 V 0.59507(8) 0.28693(9) 0.78534(17) 0.0411(6) Uani 1 d .
Cl51 Cl 0.1375(3) 0.0074(3) 0.8046(6) 0.118(3) Uiso 1 d .
Cl52 Cl 0.1621(3) -0.0808(3) 0.7942(6) 0.125(3) Uiso 1 d .
Cl61 Cl 0.7272(2) 0.2038(2) 0.7007(5) 0.096(2) Uiso 1 d .
Cl62 Cl 0.7320(3) 0.2843(3) 0.5935(7) 0.132(3) Uiso 1 d .
Si1 Si 0.50265(10) 0.24117(10) 0.7195(2) 0.0264(7) Uiso 1 d .
O115 O 0.4835(3) 0.3461(3) 0.8060(7) 0.042(3) Uiso 1 d .
O101 O 0.5394(5) 0.3541(5) 0.9138(10) 0.068(4) Uiso 1 d .
O102 O 0.6266(4) 0.3122(4) 0.8242(8) 0.059(3) Uiso 1 d .
O116 O 0.6046(3) 0.2897(3) 0.6821(6) 0.034(2) Uiso 1 d .
O113 O 0.5532(4) 0.3227(4) 0.7657(8) 0.057(3) Uiso 1 d .
O114 O 0.5585(4) 0.2808(4) 0.8745(8) 0.058(3) Uiso 1 d .
O103 O 0.4167(3) 0.3576(3) 0.7312(7) 0.044(3) Uiso 1 d .
O106 O 0.4281(3) 0.2569(3) 0.9770(7) 0.046(3) Uiso 1 d .
O128 O 0.4258(3) 0.2261(3) 0.8281(6) 0.034(2) Uiso 1 d .
O135 O 0.4525(3) 0.1414(3) 0.7065(6) 0.039(2) Uiso 1 d .
O111 O 0.5138(4) 0.0999(4) 0.6479(8) 0.052(3) Uiso 1 d .
O112 O 0.3862(4) 0.1613(4) 0.7875(8) 0.053(3) Uiso 1 d .
O131 O 0.5135(3) 0.1336(3) 0.7990(6) 0.036(2) Uiso 1 d .
O123 O 0.4905(3) 0.2227(3) 0.9089(7) 0.041(2) Uiso 1 d .
O122 O 0.5556(3) 0.1906(3) 0.8416(6) 0.034(2) Uiso 1 d .
O133 O 0.4453(3) 0.2160(3) 0.5239(6) 0.034(2) Uiso 1 d .
O134 O 0.4971(3) 0.1718(3) 0.5943(5) 0.0301(18) Uiso 1 d .
O110 O 0.5050(3) 0.1880(3) 0.4336(7) 0.044(2) Uiso 1 d .
O126 O 0.5493(3) 0.2220(3) 0.5551(6) 0.030(2) Uiso 1 d .
O130 O 0.5001(3) 0.2632(3) 0.4834(6) 0.036(2) Uiso 1 d .
O104 O 0.6121(3) 0.2665(3) 0.5286(7) 0.044(3) Uiso 1 d .
O107 O 0.4979(4) 0.3412(3) 0.4983(7) 0.045(3) Uiso 1 d .
O119 O 0.4788(3) 0.3253(3) 0.6552(6) 0.038(2) Uiso 1 d .
O118 O 0.4900(3) 0.2973(3) 0.9276(6) 0.035(2) Uiso 1 d .
O137 O 0.4854(3) 0.2722(3) 0.7800(6) 0.035(2) Uiso 1 d .
O138 O 0.5481(3) 0.2428(3) 0.7147(5) 0.0266(18) Uiso 1 d .
O124 O 0.4270(3) 0.3013(3) 0.8443(6) 0.035(2) Uiso 1 d .
O125 O 0.4189(3) 0.2827(3) 0.6895(6) 0.034(2) Uiso 1 d .
O140 O 0.4899(3) 0.1998(3) 0.7512(6) 0.032(2) Uiso 1 d .
O139 O 0.4854(3) 0.2485(3) 0.6308(6) 0.0302(19) Uiso 1 d .
O127 O 0.5555(3) 0.1642(3) 0.6927(6) 0.033(2) Uiso 1 d .
O121 O 0.6076(3) 0.2156(3) 0.6529(6) 0.031(2) Uiso 1 d .
O120 O 0.5445(3) 0.2953(3) 0.5892(6) 0.031(2) Uiso 1 d .
O105 O 0.6226(3) 0.1648(3) 0.7732(7) 0.045(3) Uiso 1 d .
O136 O 0.4187(3) 0.2084(3) 0.6745(6) 0.038(2) Uiso 1 d .
O129 O 0.4411(3) 0.2900(3) 0.5451(6) 0.037(2) Uiso 1 d .
O117 O 0.6092(3) 0.2395(3) 0.8036(7) 0.039(2) Uiso 1 d .
O109 O 0.3760(3) 0.2488(4) 0.5671(7) 0.047(3) Uiso 1 d .
O108 O 0.5170(3) 0.1513(3) 0.9612(7) 0.046(3) Uiso 1 d .
O132 O 0.4548(3) 0.1614(3) 0.8606(6) 0.034(2) Uiso 1 d .
C51 C 0.1862(10) -0.0081(10) 0.820(2) 0.107(10) Uiso 1 d .
C52 C 0.1829(8) -0.0480(8) 0.8615(16) 0.079(7) Uiso 1 d .
C61 C 0.6973(10) 0.2432(10) 0.707(2) 0.109(10) Uiso 1 d .
C62 C 0.6910(12) 0.2628(12) 0.627(3) 0.130(13) Uiso 1 d .
N401 N 0.8567 0.1312 0.5421 0.072 Uiso 1 d .
C401 C 0.8803 0.1323 0.4627 0.065 Uiso 1 d .
C402 C 0.918 0.1545 0.466 0.082 Uiso 1 d .
C403 C 0.9371 0.1456 0.3922 0.079 Uiso 0.74 d P
C404 C 0.9752 0.1683 0.3994 0.079 Uiso 0.74 d P
C453 C 0.9326 0.1716 0.3754 0.079 Uiso 0.26 d P
C454 C 0.9685 0.1882 0.3812 0.079 Uiso 0.26 d P
C409 C 0.8798 0.1135 0.6015 0.091 Uiso 0.73 d P
C410 C 0.8891 0.0729 0.5873 0.091 Uiso 0.73 d P
C411 C 0.9262 0.06 0.6399 0.091 Uiso 0.73 d P
C412 C 0.9428 0.0182 0.6193 0.091 Uiso 0.73 d P
C459 C 0.8842 0.1048 0.6044 0.091 Uiso 0.27 d P
C460 C 0.9129 0.0781 0.5599 0.091 Uiso 0.27 d P
C461 C 0.9478 0.0704 0.5817 0.091 Uiso 0.27 d P
C462 C 0.95 0.0775 0.6496 0.091 Uiso 0.27 d P
C413 C 0.8476 0.1709 0.5739 0.071 Uiso 1 d .
C414 C 0.8246 0.2019 0.5162 0.088 Uiso 0.41 d P
C415 C 0.836 0.2413 0.5493 0.088 Uiso 0.41 d P
C416 C 0.8409 0.256 0.5938 0.088 Uiso 0.41 d P
C464 C 0.8298 0.1955 0.5178 0.088 Uiso 0.59 d P
C465 C 0.8114 0.2294 0.5565 0.088 Uiso 0.59 d P
C466 C 0.8357 0.2489 0.6284 0.088 Uiso 0.59 d P
C405 C 0.8204 0.1066 0.5186 0.085 Uiso 1 d .
C406 C 0.7899 0.1143 0.5903 0.081 Uiso 0.52 d P
C407 C 0.7569 0.0885 0.5725 0.081 Uiso 0.52 d P
C408 C 0.7487 0.0748 0.5365 0.081 Uiso 0.52 d P
C456 C 0.8021 0.0886 0.5716 0.081 Uiso 0.48 d P
C457 C 0.7687 0.046 0.5775 0.081 Uiso 0.48 d P
C458 C 0.726 0.0555 0.5501 0.081 Uiso 0.48 d P
N201 N 0.6293 0.1199 0.9798 0.053 Uiso 1 d .
C201 C 0.668 0.1005 0.9611 0.044 Uiso 1 d .
C202 C 0.6812 0.1082 0.8748 0.065 Uiso 1 d .
C203 C 0.7188 0.0932 0.8603 0.07 Uiso 1 d .
C204 C 0.7307 0.0981 0.7784 0.071 Uiso 1 d .
C205 C 0.5997 0.1053 0.9264 0.041 Uiso 1 d .
C206 C 0.5943 0.0612 0.9294 0.091 Uiso 0.6 d P
C207 C 0.559 0.0544 0.8687 0.091 Uiso 0.6 d P
C208 C 0.5614 -0.0002 0.8851 0.091 Uiso 0.6 d P
C256 C 0.5859 0.0631 0.9358 0.091 Uiso 0.4 d P
C257 C 0.5638 0.0511 0.8828 0.091 Uiso 0.4 d P
C258 C 0.5491 0.0152 0.8619 0.091 Uiso 0.4 d P
C209 C 0.6218 0.1118 1.068 0.058 Uiso 1 d .
C210 C 0.5856 0.1287 1.0969 0.056 Uiso 1 d .
C211 C 0.5749 0.1144 1.1784 0.059 Uiso 1 d .
C212 C 0.5415 0.136 1.2094 0.074 Uiso 1 d .
C213 C 0.6306 0.1635 0.977 0.08 Uiso 0.5 d P
C214 C 0.6598 0.1816 1.0275 0.08 Uiso 0.5 d P
C215 C 0.6788 0.2194 0.9669 0.08 Uiso 0.5 d P
C216 C 0.6435 0.2521 0.9184 0.08 Uiso 0.5 d P
C263 C 0.6335 0.1606 0.9588 0.08 Uiso 0.5 d P
C264 C 0.6607 0.1826 1.0131 0.08 Uiso 0.5 d P
C265 C 0.6723 0.2192 0.9889 0.08 Uiso 0.5 d P
C266 C 0.6551 0.216 0.8817 0.08 Uiso 0.5 d P
N101 N 0.3943(5) 0.1365(5) 1.0628(11) 0.065(5) Uiso 1 d .
C101 C 0.4134(7) 0.1013(7) 1.0976(14) 0.065(5) Uiso 1 d .
C102 C 0.4489(8) 0.0894(8) 1.0556(17) 0.080(7) Uiso 1 d .
C103 C 0.461(3) 0.056(3) 1.083(6) 0.085(8) Uiso 0.33(3) d P
C104 C 0.492(3) 0.050(3) 1.029(5) 0.085(8) Uiso 0.33(3) d P
C153 C 0.4670(16) 0.0582(16) 1.107(3) 0.085(8) Uiso 0.67(3) d P
C154 C 0.5067(13) 0.0510(12) 1.072(3) 0.085(8) Uiso 0.67(3) d P
C105 C 0.3596(7) 0.1432(7) 1.1138(14) 0.067(5) Uiso 1 d .
C106 C 0.3367(6) 0.1791(6) 1.0957(13) 0.062(5) Uiso 1 d .
C107 C 0.3084(7) 0.1867(7) 1.1624(14) 0.066(6) Uiso 1 d .
C108 C 0.2811(8) 0.2191(8) 1.1415(16) 0.078(6) Uiso 1 d .
C109 C 0.4206(6) 0.1699(6) 1.0612(12) 0.054(4) Uiso 1 d .
C110 C 0.4341(6) 0.1813(6) 1.1425(13) 0.058(5) Uiso 1 d .
C111 C 0.4665(7) 0.2107(8) 1.1393(17) 0.075(7) Uiso 1 d .
C112 C 0.4782(9) 0.2230(9) 1.2258(18) 0.088(8) Uiso 1 d .
C113 C 0.3827(7) 0.1309(7) 0.9774(14) 0.066(5) Uiso 1 d .
C114 C 0.3603(9) 0.0931(9) 0.9630(18) 0.086(8) Uiso 1 d .
C115 C 0.3434(8) 0.0929(8) 0.8792(16) 0.077(7) Uiso 1 d .
C116 C 0.3110(13) 0.1210(13) 0.870(3) 0.081(10) Uiso 0.60(3) d P
C166 C 0.382(2) 0.063(2) 0.854(4) 0.081(10) Uiso 0.40(3) d P
N301 N 0.1216 0.1128 0.9504 0.072 Uiso 1 d .
C301 C 0.0896 0.1208 0.8953 0.075 Uiso 0.73 d P
C302 C 0.0792 0.0894 0.8453 0.075 Uiso 0.73 d P
C303 C 0.0434 0.0931 0.8005 0.075 Uiso 0.73 d P
C304 C 0.0346 0.0674 0.729 0.075 Uiso 0.73 d P
C351 C 0.1026 0.1254 0.865 0.075 Uiso 0.27 d P
C352 C 0.0821 0.0828 0.8214 0.075 Uiso 0.27 d P
C353 C 0.055 0.0914 0.7618 0.075 Uiso 0.27 d P
C354 C 0.0575 0.07 0.6965 0.075 Uiso 0.27 d P
C305 C 0.1137 0.0786 1.0038 0.066 Uiso 1 d .
C306 C 0.075 0.085 1.0491 0.091 Uiso 1 d .
C307 C 0.0673 0.0489 1.0983 0.095 Uiso 1 d .
C308 C 0.0314 0.0466 1.1317 0.094 Uiso 0.64 d P
C358 C 0.0611 0.0219 1.0498 0.094 Uiso 0.36 d P
C309 C 0.1314 0.1468 1.0025 0.049 Uiso 0.63 d P
C310 C 0.158 0.1448 1.0523 0.049 Uiso 0.63 d P
C311 C 0.1619 0.183 1.1055 0.049 Uiso 0.63 d P
C312 C 0.1846 0.1769 1.1845 0.049 Uiso 0.63 d P
C359 C 0.1267 0.1464 0.9789 0.049 Uiso 0.37 d P
C360 C 0.1542 0.146 1.079 0.049 Uiso 0.37 d P
C361 C 0.1676 0.1838 1.0785 0.049 Uiso 0.37 d P
C362 C 0.1944 0.1903 1.1582 0.049 Uiso 0.37 d P
C313 C 0.1549 0.0993 0.8994 0.082 Uiso 0.53 d P
C314 C 0.1707 0.126 0.8424 0.082 Uiso 0.53 d P
C315 C 0.2007 0.1074 0.7941 0.082 Uiso 0.53 d P
C316 C 0.2196 0.1338 0.7372 0.082 Uiso 0.53 d P
C363 C 0.1588 0.1005 0.9208 0.082 Uiso 0.47 d P
C364 C 0.1751 0.1301 0.8513 0.082 Uiso 0.47 d P
C365 C 0.2065 0.1161 0.8194 0.082 Uiso 0.47 d P
C366 C 0.2189 0.0909 0.8511 0.082 Uiso 0.47 d P

loop_
_atom_site_aniso_label
_atom_site_aniso_U_11
_atom_site_aniso_U_22
_atom_site_aniso_U_33
_atom_site_aniso_U_23
_atom_site_aniso_U_13
_atom_site_aniso_U_12
W110 0.0318(3) 0.0322(3) 0.0312(3) -0.0031(2) -0.0029(2) -0.0021(2)
W104 0.0251(2) 0.0290(2) 0.0316(3) 0.0008(2) 0.0017(2) -0.00252(19)
W109 0.0250(2) 0.0373(3) 0.0398(3) 0.0041(2) -0.0047(2) -0.0011(2)
W107 0.0306(3) 0.0295(3) 0.0354(3) 0.0053(2) -0.0006(2) 0.0012(2)
W105 0.0267(2) 0.0335(3) 0.0350(3) 0.0044(2) 0.0003(2) 0.0030(2)
W112 0.0270(3) 0.0377(3) 0.0428(3) 0.0062(2) -0.0002(2) -0.0075(2)
W106 0.0332(3) 0.0385(3) 0.0359(3) 0.0012(2) 0.0077(2) 0.0035(2)
W111 0.0386(3) 0.0255(3) 0.0415(3) -0.0007(2) 0.0003(3) -0.0020(2)
W108 0.0302(3) 0.0349(3) 0.0341(3) 0.0073(2) 0.0013(2) 0.0006(2)
W103 0.0341(3) 0.0315(3) 0.0424(3) 0.0004(2) 0.0038(2) 0.0079(2)
V101 0.0487(16) 0.0422(15) 0.0485(16) -0.0038(13) -0.0055(13) -0.0116(13)
V102 0.0362(13) 0.0484(15) 0.0387(14) -0.0044(12) 0.0010(11) 0.0017(12)

loop_
_atom_type_symbol
_atom_type_description
_atom_type_scat_dispersion_real
_atom_type_scat_dispersion_imag
_atom_type_scat_source
C C 0.0033 0.0016 'International Tables Vol C Tables 4.2.6.8 and 6.1.1.4'
H H 0 0 'International Tables Vol C Tables 4.2.6.8 and 6.1.1.4'
N N 0.0061 0.0033 'International Tables Vol C Tables 4.2.6.8 and 6.1.1.4'
O O 0.0106 0.006 'International Tables Vol C Tables 4.2.6.8 and 6.1.1.4'
Si Si 0.0817 0.0704 'International Tables Vol C Tables 4.2.6.8 and 6.1.1.4'
V V 0.3005 0.5294 'International Tables Vol C Tables 4.2.6.8 and 6.1.1.4'
W W -0.849 6.8722 'International Tables Vol C Tables 4.2.6.8 and 6.1.1.4'
Cl Cl 0.1484 0.1585 'International Tables Vol C Tables 4.2.6.8 and 6.1.1.4'

loop_
_geom_angle_atom_site_label_1
_geom_angle_atom_site_label_2
_geom_angle_atom_site_label_3
_geom_angle
O110 W110 O134 101.1(5)
O110 W110 O133 101.3(5)
O134 W110 O133 90.4(4)
O110 W110 O130 101.0(5)
O134 W110 O130 157.8(4)
O133 W110 O130 88.0(5)
O110 W110 O126 103.3(5)
O134 W110 O126 88.1(4)
O133 W110 O126 155.1(4)
O130 W110 O126 84.1(4)
O110 W110 O139 173.8(5)
O134 W110 O139 83.5(4)
O133 W110 O139 74.3(4)
O130 W110 O139 74.7(4)
O126 W110 O139 80.8(4)
O104 W104 O126 101.3(5)
O104 W104 O121 100.3(5)
O126 W104 O121 89.0(4)
O104 W104 O120 101.0(5)
O126 W104 O120 89.1(4)
O121 W104 O120 158.5(4)
O104 W104 O116 96.9(5)
O126 W104 O116 161.7(4)
O121 W104 O116 88.4(4)
O120 W104 O116 86.7(4)
O104 W104 O138 172.7(5)
O126 W104 O138 83.9(4)
O121 W104 O138 74.5(4)
O120 W104 O138 84.0(4)
O116 W104 O138 78.0(4)
O109 W109 O136 100.8(5)
O109 W109 O129 99.9(5)
O136 W109 O129 159.1(5)
O109 W109 O125 102.2(5)
O136 W109 O125 88.3(4)
O129 W109 O125 84.5(4)
O109 W109 O133 101.3(5)
O136 W109 O133 91.1(5)
O129 W109 O133 87.7(5)
O125 W109 O133 156.2(4)
O109 W109 O139 172.5(5)
O136 W109 O139 84.8(4)
O129 W109 O139 74.9(4)
O125 W109 O139 82.9(4)
O133 W109 O139 73.4(4)
O107 W107 O119 101.9(5)
O107 W107 O120 100.9(5)
O119 W107 O120 94.9(4)
O107 W107 O130 100.7(5)
O119 W107 O130 156.3(5)
O120 W107 O130 87.5(4)
O107 W107 O129 102.3(5)
O119 W107 O129 86.3(5)
O120 W107 O129 156.0(4)
O130 W107 O129 82.2(5)
O107 W107 O139 175.2(5)
O119 W107 O139 81.9(4)
O120 W107 O139 81.5(4)
O130 W107 O139 75.2(4)
O129 W107 O139 74.9(4)
O105 W105 O127 99.6(5)
O105 W105 O122 100.8(5)
O127 W105 O122 89.5(4)
O105 W105 O121 99.3(5)
O127 W105 O121 89.6(4)
O122 W105 O121 159.8(4)
O105 W105 O117 97.6(5)
O127 W105 O117 162.8(5)
O122 W105 O117 86.9(4)
O121 W105 O117 88.0(4)
O105 W105 O138 172.0(5)
O127 W105 O138 85.5(4)
O122 W105 O138 85.3(4)
O121 W105 O138 74.5(4)
O117 W105 O138 77.5(4)
O112 W112 O128 102.4(6)
O112 W112 O132 98.7(6)
O128 W112 O132 85.1(4)
O112 W112 O136 101.4(6)
O128 W112 O136 89.3(4)
O132 W112 O136 159.9(5)
O112 W112 O135 101.2(6)
O128 W112 O135 156.2(5)
O132 W112 O135 88.2(4)
O136 W112 O135 89.2(5)
O112 W112 O140 172.4(5)
O128 W112 O140 82.3(4)
O132 W112 O140 75.7(4)
O136 W112 O140 84.5(4)
O135 W112 O140 73.8(4)
O106 W106 O123 101.9(5)
O106 W106 O128 99.0(5)
O123 W106 O128 89.2(5)
O106 W106 O124 98.7(5)
O123 W106 O124 159.4(5)
O128 W106 O124 88.8(4)
O106 W106 O118 99.2(5)
O123 W106 O118 88.6(5)
O128 W106 O118 161.7(4)
O124 W106 O118 86.8(4)
O106 W106 O137 173.1(5)
O123 W106 O137 84.4(4)
O128 W106 O137 83.6(4)
O124 W106 O137 74.9(4)
O118 W106 O137 78.1(4)
O111 W111 O134 100.3(5)
O111 W111 O135 102.0(5)
O134 W111 O135 90.3(4)
O111 W111 O131 101.3(5)
O134 W111 O131 158.0(4)
O135 W111 O131 89.0(4)
O111 W111 O127 101.5(5)
O134 W111 O127 88.3(4)
O135 W111 O127 156.3(4)
O131 W111 O127 83.6(4)
O111 W111 O140 174.7(5)
O134 W111 O140 83.5(4)
O135 W111 O140 74.1(4)
O131 W111 O140 75.2(4)
O127 W111 O140 82.3(4)
O108 W108 O131 101.4(5)
O108 W108 O122 101.4(5)
O131 W108 O122 86.7(4)
O108 W108 O132 101.1(5)
O131 W108 O132 83.0(4)
O122 W108 O132 156.6(4)
O108 W108 O123 102.1(5)
O131 W108 O123 155.8(5)
O122 W108 O123 94.3(5)
O132 W108 O123 86.9(5)
O108 W108 O140 175.3(5)
O131 W108 O140 75.6(4)
O122 W108 O140 82.1(4)
O132 W108 O140 75.1(4)
O123 W108 O140 80.6(4)
O103 W103 O125 100.2(5)
O103 W103 O115 97.3(5)
O125 W103 O115 162.6(5)
O103 W103 O119 101.1(5)
O125 W103 O119 89.1(5)
O115 W103 O119 87.2(5)
O103 W103 O124 100.5(5)
O125 W103 O124 90.5(4)
O115 W103 O124 86.6(5)
O119 W103 O124 158.1(5)
O103 W103 O137 172.7(5)
O125 W103 O137 84.9(4)
O115 W103 O137 77.7(4)
O119 W103 O137 84.1(4)
O124 W103 O137 74.1(4)
O101 V101 O118 105.5(7)
O101 V101 O115 106.7(7)
O118 V101 O115 98.3(5)
O101 V101 O113 100.5(7)
O118 V101 O113 148.7(5)
O115 V101 O113 90.4(6)
O101 V101 O114 98.4(7)
O118 V101 O114 87.6(5)
O115 V101 O114 151.4(6)
O113 V101 O114 71.4(6)
O102 V102 O116 103.9(6)
O102 V102 O117 105.5(7)
O116 V102 O117 99.7(5)
O102 V102 O113 103.6(7)
O116 V102 O113 86.7(5)
O117 V102 O113 147.6(6)
O102 V102 O114 102.1(7)
O116 V102 O114 150.1(6)
O117 V102 O114 87.1(6)
O113 V102 O114 73.1(6)
O138 Si1 O137 112.6(5)
O138 Si1 O140 109.0(5)
O137 Si1 O140 107.6(5)
O138 Si1 O139 108.7(5)
O137 Si1 O139 109.0(5)
O140 Si1 O139 109.8(5)
V101 O115 W103 124.0(7)
V102 O116 W104 123.6(6)
V102 O113 V101 108.3(7)
V102 O114 V101 106.2(7)
W112 O128 W106 144.6(6)
W111 O135 W112 119.6(6)
W108 O131 W111 119.1(5)
W106 O123 W108 143.5(6)
W108 O122 W105 142.6(6)
W110 O133 W109 120.5(5)
W110 O134 W111 160.8(6)
W104 O126 W110 146.1(6)
W107 O130 W110 118.8(5)
W107 O119 W103 144.2(6)
V101 O118 W106 123.5(6)
Si1 O137 W106 126.5(6)
Si1 O137 W103 125.2(6)
W106 O137 W103 92.9(4)
Si1 O138 W105 125.6(5)
Si1 O138 W104 125.1(5)
W105 O138 W104 92.9(3)
W106 O124 W103 118.0(5)
W103 O125 W109 144.0(6)
Si1 O140 W112 125.0(5)
Si1 O140 W111 124.1(5)
W112 O140 W111 91.8(3)
Si1 O140 W108 125.2(5)
W112 O140 W108 90.4(3)
W111 O140 W108 90.0(3)
Si1 O139 W107 124.8(5)
Si1 O139 W110 124.8(5)
W107 O139 W110 91.1(3)
Si1 O139 W109 124.0(5)
W107 O139 W109 90.7(3)
W110 O139 W109 91.4(3)
W105 O127 W111 144.5(6)
W104 O121 W105 118.1(5)
W107 O120 W104 142.6(6)
W109 O136 W112 158.3(7)
W109 O129 W107 119.3(6)
V102 O117 W105 124.2(6)
W108 O132 W112 118.7(5)
C52 C51 Cl51 105(2)
C51 C52 Cl52 109(2)
C62 C61 Cl61 113(3)
C61 C62 Cl62 111(3)
C409 N401 C413 106.1
C409 N401 C401 107.5
C413 N401 C401 112.4
C409 N401 C405 113
C413 N401 C405 114.5
C401 N401 C405 103.3
C409 N401 C459 7.8
C413 N401 C459 113.9
C401 N401 C459 103.4
C405 N401 C459 108.2
C402 C401 N401 116.1
C403 C402 C401 105.1
C403 C402 C453 34.6
C401 C402 C453 113.9
C453 C403 C402 88.1
C453 C403 C404 71.3
C402 C403 C404 102.8
C453 C403 C454 46.5
C402 C403 C454 100.6
C404 C403 C454 24.9
C454 C404 C453 63.4
C454 C404 C403 99.5
C453 C404 C403 36.2
C403 C453 C454 103.2
C403 C453 C404 72.5
C454 C453 C404 30.8
C403 C453 C402 57.3
C454 C453 C402 110.9
C404 C453 C402 92
C404 C454 C453 85.9
C404 C454 C403 55.7
C453 C454 C403 30.3
N401 C409 C410 115.8
N401 C409 C460 113.1
C410 C409 C460 31.7
C460 C410 C459 93.7
C460 C410 C409 95
C459 C410 C409 6.4
C460 C410 C411 67.5
C459 C410 C411 104.6
C409 C410 C411 110.9
C462 C411 C461 58.8
C462 C411 C460 97.7
C461 C411 C460 53.9
C462 C411 C412 106.2
C461 C411 C412 83.4
C460 C411 C412 107.3
C462 C411 C410 123.7
C461 C411 C410 89.2
C460 C411 C410 35.3
C412 C411 C410 115.1
C411 C412 C461 40.9
C410 C459 C460 38.1
C410 C459 N401 117.2
C460 C459 N401 113.8
C410 C460 C461 129.7
C410 C460 C411 77.2
C461 C460 C411 52.6
C410 C460 C459 48.1
C461 C460 C459 126.5
C411 C460 C459 91.8
C410 C460 C409 53.3
C461 C460 C409 128.9
C411 C460 C409 98.2
C459 C460 C409 7.1
C410 C460 C462 102
C461 C460 C462 34.1
C411 C460 C462 31.6
C459 C460 C462 94.1
C409 C460 C462 97.9
C462 C461 C411 50.5
C462 C461 C460 106.8
C411 C461 C460 73.5
C462 C461 C412 84
C411 C461 C412 55.7
C460 C461 C412 101.6
C411 C462 C461 70.7
C411 C462 C460 50.7
C461 C462 C460 39.1
C464 C413 N401 114.8
C464 C413 C414 5.9
N401 C413 C414 119.9
C465 C414 C415 38.7
C465 C414 C413 111.8
C415 C414 C413 104.7
C416 C415 C465 108
C416 C415 C466 25.9
C465 C415 C466 87.5
C416 C415 C414 147.2
C465 C415 C414 55
C466 C415 C414 121.7
C416 C415 C464 143.3
C465 C415 C464 61.2
C466 C415 C464 119.1
C414 C415 C464 8.5
C466 C416 C415 116.1
C466 C416 C465 86.2
C415 C416 C465 37
C413 C464 C465 112.9
C413 C464 C415 108.3
C465 C464 C415 34.4
C415 C465 C414 86.3
C415 C465 C464 84.4
C414 C465 C464 7.1
C415 C465 C416 35
C414 C465 C416 115.8
C464 C465 C416 111.6
C415 C465 C466 56
C414 C465 C466 121.4
C464 C465 C466 115.1
C416 C465 C466 23.8
C416 C466 C415 37.9
C416 C466 C465 70
C415 C466 C465 36.5
C456 C405 N401 120.6
C456 C405 C406 39.9
N401 C405 C406 104.9
C456 C406 C407 74.8
C456 C406 C405 50.8
C407 C406 C405 105.3
C408 C407 C406 140.6
C408 C407 C457 64.4
C406 C407 C457 111.4
C408 C407 C456 110.4
C406 C407 C456 39.5
C457 C407 C456 74.7
C408 C407 C458 35
C406 C407 C458 171.2
C457 C407 C458 60.4
C456 C407 C458 131.7
C407 C408 C458 118.8
C407 C408 C457 83.7
C458 C408 C457 79.4
C406 C456 C405 89.3
C406 C456 C407 65.7
C405 C456 C407 121.2
C406 C456 C457 114.2
C405 C456 C457 138
C407 C456 C457 51.8
C408 C457 C407 31.8
C408 C457 C458 40.9
C407 C457 C458 62.3
C408 C457 C456 73.7
C407 C457 C456 53.5
C458 C457 C456 113.5
C408 C458 C457 59.7
C408 C458 C407 26.2
C457 C458 C407 57.3
C205 N201 C263 105.5
C205 N201 C209 113.5
C263 N201 C209 115.4
C205 N201 C213 110.7
C263 N201 C213 12.7
C209 N201 C213 102.9
C205 N201 C201 110.2
C263 N201 C201 106.8
C209 N201 C201 105.3
C213 N201 C201 114
C202 C201 N201 112.1
C203 C202 C201 111.7
C204 C203 C202 112.4
N201 C205 C206 114.6
N201 C205 C256 119.4
C206 C205 C256 11.7
C257 C206 C205 109.4
C257 C206 C207 7.3
C205 C206 C207 102.6
C258 C207 C256 114.3
C258 C207 C206 112.2
C256 C207 C206 10.9
C258 C207 C208 20.9
C256 C207 C208 94
C206 C207 C208 91.3
C258 C208 C257 48.4
C258 C208 C207 40.1
C257 C208 C207 8.6
C257 C256 C207 8
C257 C256 C205 116.1
C207 C256 C205 108.3
C256 C257 C206 13
C256 C257 C258 134.9
C206 C257 C258 131.2
C256 C257 C208 110.5
C206 C257 C208 106.3
C258 C257 C208 24.8
C208 C258 C257 106.8
C208 C258 C207 119
C257 C258 C207 12.6
C210 C209 N201 112.8
C209 C210 C211 112
C212 C211 C210 110
C264 C213 C214 9.3
C264 C213 N201 119.5
C214 C213 N201 115.8
C213 C214 C265 109.4
C213 C214 C263 10.6
C265 C214 C263 104.7
C213 C214 C215 104.9
C265 C214 C215 11.8
C263 C214 C215 98.5
C264 C215 C266 98.8
C264 C215 C214 6.1
C266 C215 C214 104.1
C264 C215 C216 115.6
C266 C215 C216 48.6
C214 C215 C216 116.8
C266 C216 C215 57.8
C266 C216 C265 66
C215 C216 C265 12.9
N201 C263 C264 114.3
N201 C263 C214 108.9
C264 C263 C214 7.8
C213 C264 C265 122.5
C213 C264 C263 12.1
C265 C264 C263 118.2
C213 C264 C215 118.3
C265 C264 C215 14
C263 C264 C215 111.4
C264 C265 C214 8.3
C264 C265 C266 97.2
C214 C265 C266 104.8
C264 C265 C216 124.7
C214 C265 C216 128.4
C266 C265 C216 45
C216 C266 C215 73.6
C216 C266 C265 69
C215 C266 C265 11.7
C109 N101 C113 104.8(17)
C109 N101 C105 112.9(18)
C113 N101 C105 109.6(18)
C109 N101 C101 112.0(17)
C113 N101 C101 112.1(18)
C105 N101 C101 105.5(17)
C102 C101 N101 115(2)
C103 C102 C101 111(6)
C103 C102 C153 16(5)
C101 C102 C153 107(3)
C102 C103 C104 101(8)
C102 C103 C154 113(8)
C104 C103 C154 33(4)
C154 C104 C103 86(8)
C154 C104 C153 70(7)
C103 C104 C153 16(5)
C102 C153 C154 107(4)
C102 C153 C104 85(4)
C154 C153 C104 32(3)
C104 C154 C153 78(7)
C104 C154 C103 62(7)
C153 C154 C103 16(4)
N101 C105 C106 116.3(19)
C107 C106 C105 110.3(19)
C106 C107 C108 112(2)
C110 C109 N101 113.0(17)
C109 C110 C111 112.6(19)
C110 C111 C112 110(2)
N101 C113 C114 113(2)
C115 C114 C113 110(2)
C116 C115 C114 112(3)
C116 C115 C166 161(3)
C114 C115 C166 85(3)
C359 N301 C363 105.9
C359 N301 C301 99.3
C363 N301 C301 121.6
C359 N301 C309 14.7
C363 N301 C309 103
C301 N301 C309 112.3
C359 N301 C305 122.3
C363 N301 C305 97.2
C301 N301 C305 112
C309 N301 C305 109.2
C359 N301 C313 112.8
C363 N301 C313 14.6
C301 N301 C313 107.1
C309 N301 C313 113.1
C305 N301 C313 102.7
C359 N301 C351 97.6
C363 N301 C351 98.7
C301 N301 C351 25.3
C309 N301 C351 112.3
C305 N301 C351 130.4
C313 N301 C351 84.9
C351 C301 C302 85.6
C351 C301 N301 89.9
C302 C301 N301 114.4
C351 C301 C352 77.1
C302 C301 C352 8.6
N301 C301 C352 113
C301 C302 C303 116.6
C301 C302 C351 26.9
C303 C302 C351 119.5
C301 C302 C353 126.7
C303 C302 C353 28
C351 C302 C353 115.1
C353 C303 C352 71.5
C353 C303 C302 88
C352 C303 C302 18.6
C353 C303 C304 53.4
C352 C303 C304 103.3
C302 C303 C304 121.1
C353 C303 C354 25.2
C352 C303 C354 82.7
C302 C303 C354 101.2
C304 C303 C354 28.8
C354 C304 C353 72.7
C354 C304 C303 102.2
C353 C304 C303 29.9
C301 C351 C302 67.5
C301 C351 N301 64.8
C302 C351 N301 100.6
C301 C351 C352 80.8
C302 C351 C352 13.3
N301 C351 C352 106.9
C353 C352 C303 31
C353 C352 C351 112
C303 C352 C351 105.3
C353 C352 C301 114.6
C303 C352 C301 96.6
C351 C352 C301 22.1
C303 C353 C304 96.8
C303 C353 C354 140.5
C304 C353 C354 44.6
C303 C353 C352 77.4
C304 C353 C352 124
C354 C353 C352 114.3
C303 C353 C302 64
C304 C353 C302 130.6
C354 C353 C302 129.8
C352 C353 C302 15.8
C304 C354 C353 62.7
C304 C354 C303 49
C353 C354 C303 14.3
N301 C305 C306 109.1
C307 C306 C305 107
C358 C307 C308 93.2
C358 C307 C306 107.9
C308 C307 C306 115.2
C307 C308 C358 41
C307 C358 C308 45.8
C310 C309 C360 16.4
C310 C309 N301 120.2
C360 C309 N301 126.2
C309 C310 C361 108.3
C309 C310 C311 112.4
C361 C310 C311 17.6
C309 C310 C359 6.6
C361 C310 C359 109.9
C311 C310 C359 115.9
C361 C311 C360 81.3
C361 C311 C362 102.8
C360 C311 C362 120.3
C361 C311 C312 125.1
C360 C311 C312 103.8
C362 C311 C312 27.8
C361 C311 C310 65.4
C360 C311 C310 15.9
C362 C311 C310 122.8
C312 C311 C310 113.2
C362 C312 C311 69.1
C362 C312 C361 60.1
C311 C312 C361 12.4
N301 C359 C310 109.6
N301 C359 C360 112.5
C310 C359 C360 12
C311 C360 C361 20.2
C311 C360 C309 110.7
C361 C360 C309 99
C311 C360 C359 111.4
C361 C360 C359 99
C309 C360 C359 2.2
C311 C361 C360 78.5
C311 C361 C310 96.9
C360 C361 C310 18.4
C311 C361 C362 60.2
C360 C361 C362 108.4
C310 C361 C362 119.8
C311 C361 C312 42.6
C360 C361 C312 88.7
C310 C361 C312 103.3
C362 C361 C312 22.6
C312 C362 C311 83.1
C312 C362 C361 97.3
C311 C362 C361 17
C314 C313 C364 9.6
C314 C313 N301 117.3
C364 C313 N301 115.4
C365 C314 C313 112
C365 C314 C315 22.2
C313 C314 C315 110.3
C365 C314 C363 108.8
C313 C314 C363 12.4
C315 C314 C363 112.1
C365 C315 C366 60.6
C365 C315 C314 66.9
C366 C315 C314 98.7
C365 C315 C316 88.9
C366 C315 C316 122.4
C314 C315 C316 113.1
C365 C315 C364 57.3
C366 C315 C364 93.8
C314 C315 C364 9.7
C316 C315 C364 109.6
C315 C316 C365 20.8
N301 C363 C314 109.5
N301 C363 C364 110.9
C314 C363 C364 9
C365 C364 C313 109.6
C365 C364 C315 20.9
C313 C364 C315 103.3
C365 C364 C363 109.6
C313 C364 C363 13
C315 C364 C363 108.1
C315 C365 C366 93.7
C315 C365 C364 101.8
C366 C365 C364 115.4
C315 C365 C314 90.9
C366 C365 C314 115.3
C364 C365 C314 11
C315 C365 C316 70.4
C366 C365 C316 127.6
C364 C365 C316 116.7
C314 C365 C316 114.5
C365 C366 C315 25.7

loop_
_geom_bond_atom_site_label_1
_geom_bond_atom_site_label_2
_geom_bond_distance
W110 O110 1.715(11)
W110 O134 1.903(9)
W110 O133 1.909(10)
W110 O130 1.932(10)
W110 O126 1.935(10)
W110 O139 2.329(10)
W104 O104 1.709(12)
W104 O126 1.887(10)
W104 O121 1.918(10)
W104 O120 1.934(10)
W104 O116 1.949(10)
W104 O138 2.284(9)
W109 O109 1.717(12)
W109 O136 1.885(11)
W109 O129 1.906(11)
W109 O125 1.939(10)
W109 O133 1.944(10)
W109 O139 2.344(10)
W107 O107 1.708(12)
W107 O119 1.896(11)
W107 O120 1.915(10)
W107 O130 1.921(10)
W107 O129 1.937(11)
W107 O139 2.319(10)
W105 O105 1.712(12)
W105 O127 1.893(10)
W105 O122 1.930(10)
W105 O121 1.932(10)
W105 O117 1.945(11)
W105 O138 2.272(9)
W112 O112 1.686(14)
W112 O128 1.900(10)
W112 O132 1.928(10)
W112 O136 1.929(11)
W112 O135 1.965(11)
W112 O140 2.319(10)
W106 O106 1.689(12)
W106 O123 1.899(11)
W106 O128 1.925(10)
W106 O124 1.930(11)
W106 O118 1.935(10)
W106 O137 2.270(11)
W111 O111 1.716(13)
W111 O134 1.907(9)
W111 O135 1.910(11)
W111 O131 1.936(10)
W111 O127 1.944(10)
W111 O140 2.348(10)
W108 O108 1.728(12)
W108 O131 1.915(11)
W108 O122 1.917(10)
W108 O132 1.921(10)
W108 O123 1.946(11)
W108 O140 2.348(10)
W103 O103 1.704(12)
W103 O125 1.897(10)
W103 O115 1.932(12)
W103 O119 1.933(11)
W103 O124 1.934(10)
W103 O137 2.301(11)
V101 O101 1.594(16)
V101 O118 1.788(11)
V101 O115 1.791(12)
V101 O113 2.019(15)
V101 O114 2.060(15)
V102 O102 1.585(15)
V102 O116 1.785(11)
V102 O117 1.794(12)
V102 O113 1.993(14)
V102 O114 2.008(15)
Cl51 C51 1.84(4)
Cl52 C52 1.80(3)
Cl61 C61 1.77(4)
Cl62 C62 1.75(4)
Si1 O138 1.626(10)
Si1 O137 1.631(11)
Si1 O140 1.635(10)
Si1 O139 1.644(10)
C51 C52 1.59(4)
C61 C62 1.55(5)
N401 C409 1.4444
N401 C413 1.5514
N401 C401 1.5871
N401 C405 1.6133
N401 C459 1.7188
C401 C402 1.5646
C402 C403 1.4578
C402 C453 1.731
C403 C453 0.9835
C403 C404 1.5892
C403 C454 1.8982
C404 C454 0.8091
C404 C453 1.5783
C453 C454 1.4147
C409 C410 1.5031
C409 C460 1.8682
C410 C460 0.9851
C410 C459 1.1877
C410 C411 1.6624
C411 C462 1.0651
C411 C461 1.3035
C411 C460 1.5746
C411 C412 1.6446
C412 C461 1.978
C459 C460 1.5915
C460 C461 1.3268
C460 C462 2.0154
C461 C462 1.1806
C413 C464 1.4426
C413 C414 1.6902
C414 C465 1.2861
C414 C415 1.5674
C415 C416 0.9365
C415 C465 0.9827
C415 C466 1.3677
C415 C464 1.7322
C416 C466 0.6665
C416 C465 1.5531
C464 C465 1.5252
C465 C466 1.649
C405 C456 1.282
C405 C406 1.6541
C406 C456 1.0613
C406 C407 1.5213
C407 C408 0.8365
C407 C457 1.5763
C407 C456 1.6104
C407 C458 1.6592
C408 C458 1.0859
C408 C457 1.4303
C456 C457 1.9335
C457 C458 1.6292
N201 C205 1.4868
N201 C263 1.5021
N201 C209 1.5449
N201 C213 1.5548
N201 C201 1.5776
C201 C202 1.5599
C202 C203 1.4669
C203 C204 1.4617
C205 C206 1.5868
C205 C256 1.5894
C206 C257 1.3895
C206 C207 1.6416
C207 C258 1.4504
C207 C256 1.5199
C207 C208 1.971
C208 C258 0.8051
C208 C257 1.8344
C256 C257 1.2697
C257 C258 1.4321
C209 C210 1.5077
C210 C211 1.5211
C211 C212 1.5153
C213 C264 1.4131
C213 C214 1.4967
C214 C265 1.5554
C214 C263 1.6733
C214 C215 1.8239
C215 C264 1.6576
C215 C266 1.6791
C215 C216 1.9028
C216 C266 1.4889
C216 C265 1.9645
C263 C264 1.551
C264 C265 1.4278
C265 C266 1.9216
N101 C109 1.52(3)
N101 C113 1.52(3)
N101 C105 1.53(3)
N101 C101 1.55(3)
C101 C102 1.51(4)
C102 C103 1.34(12)
C102 C153 1.55(6)
C103 C104 1.44(14)
C103 C154 1.63(13)
C104 C154 0.89(9)
C104 C153 1.62(10)
C153 C154 1.55(7)
C105 C106 1.55(3)
C106 C107 1.54(3)
C107 C108 1.55(3)
C109 C110 1.52(3)
C110 C111 1.56(3)
C111 C112 1.59(4)
C113 C114 1.59(4)
C114 C115 1.54(4)
C115 C116 1.54(5)
C115 C166 1.81(8)
N301 C359 1.3043
N301 C363 1.4864
N301 C301 1.502
N301 C309 1.539
N301 C305 1.544
N301 C313 1.548
N301 C351 1.6605
C301 C351 0.7101
C301 C302 1.4514
C301 C352 1.8621
C302 C303 1.4917
C302 C351 1.5663
C302 C353 1.6583
C303 C353 0.7784
C303 C352 1.4741
C303 C304 1.5528
C303 C354 2.011
C304 C354 0.9908
C304 C353 1.2549
C351 C352 1.8385
C352 C353 1.4325
C353 C354 1.3484
C305 C306 1.5971
C306 C307 1.5572
C307 C358 1.2868
C307 C308 1.4048
C308 C358 1.9567
C309 C310 1.2739
C309 C360 1.5315
C310 C361 1.5023
C310 C311 1.6396
C310 C359 1.6729
C311 C361 0.5001
C311 C360 1.4192
C311 C362 1.4859
C311 C312 1.5791
C312 C362 0.7416
C312 C361 1.9108
C359 C360 1.9591
C360 C361 1.4313
C361 C362 1.6696
C313 C314 1.469
C313 C364 1.547
C314 C365 1.3802
C314 C315 1.5007
C314 C363 1.6658
C315 C365 0.5674
C315 C366 1.3046
C315 C316 1.5061
C315 C364 1.5593
C316 C365 1.5987
C363 C364 1.6863
C364 C365 1.3407
C365 C366 1.1385
